data_2201535
loop_
_publ_author_name
'Jones, Peter G.'
'Kunze, Christine'
'Th\"onnessen, Holger'
'Schmutzler, Reinhard'

_publ_section_title
;
 2-Chloro-1,3-dioxa-2\s^3^\l^3^-phosphaanthracen-4-one
;
_journal_issue 12
_journal_name_full 'Acta Crystallographica Section E'
_journal_page_first o1432
_journal_page_last o1433
_journal_paper_doi 10.1107/S1600536802021189
_journal_volume 58
_journal_year 2002
_chemical_formula_iupac 'C11 H6 Cl O3 P'
_chemical_formula_moiety 'C11 H6 Cl O3 P'
_chemical_formula_sum 'C11 H6 Cl O3 P'
_chemical_formula_weight 252.58
_chemical_name_systematic
;
2-Chloro-1,3-dioxa-2\s^3^\l^3^-phosphaanthracen-4-one
;
_space_group_IT_number 19
_symmetry_cell_setting orthorhombic
_symmetry_space_group_name_Hall 'P 2ac 2ab'
_symmetry_space_group_name_H-M 'P 21 21 21'
_atom_sites_solution_hydrogens geom
_atom_sites_solution_primary direct
_atom_sites_solution_secondary difmap
_audit_creation_method SHELXL-97
_cell_angle_alpha 90.00
_cell_angle_beta 90.00
_cell_angle_gamma 90.00
_cell_formula_units_Z 4
_cell_length_a 6.0031(15)
_cell_length_b 10.0697(15)
_cell_length_c 17.028(3)
_cell_measurement_reflns_used 56
_cell_measurement_temperature 173(2)
_cell_measurement_theta_max 11.5
_cell_measurement_theta_min 10
_cell_volume 1029.3(4)
_computing_cell_refinement DIF4
_computing_data_collection 'DIF4 (Stoe & Cie, 1992)'
_computing_data_reduction 'REDU4 (Stoe & Cie, 1992)'
_computing_molecular_graphics 'XP (Siemens, 1994)'
_computing_publication_material SHELXL97
_computing_structure_refinement 'SHELXL97 (Sheldrick, 1997)'
_computing_structure_solution 'SHELXS97 (Sheldrick, 1990)'
_diffrn_ambient_temperature 173(2)
_diffrn_measured_fraction_theta_full 0.998
_diffrn_measured_fraction_theta_max 0.998
_diffrn_measurement_device_type 'Stoe Stadi-4'
_diffrn_measurement_method \w/\q
_diffrn_radiation_monochromator graphite
_diffrn_radiation_source 'fine-focus sealed tube'
_diffrn_radiation_type MoK\a
_diffrn_radiation_wavelength 0.71073
_diffrn_reflns_av_R_equivalents 0.0375
_diffrn_reflns_av_sigmaI/netI 0.0473
_diffrn_reflns_limit_h_max 3
_diffrn_reflns_limit_h_min -7
_diffrn_reflns_limit_k_max 0
_diffrn_reflns_limit_k_min -13
_diffrn_reflns_limit_l_max 22
_diffrn_reflns_limit_l_min -22
_diffrn_reflns_number 3936
_diffrn_reflns_theta_full 27.54
_diffrn_reflns_theta_max 27.54
_diffrn_reflns_theta_min 3.13
_diffrn_standards_decay_% 0
_diffrn_standards_interval_time 90
_diffrn_standards_number 3
_exptl_absorpt_coefficient_mu 0.511
_exptl_absorpt_correction_type none
_exptl_crystal_colour colourless
_exptl_crystal_density_diffrn 1.630
_exptl_crystal_density_method 'not measured'
_exptl_crystal_description prism
_exptl_crystal_F_000 512
_exptl_crystal_size_max 0.5
_exptl_crystal_size_mid 0.3
_exptl_crystal_size_min 0.2
_refine_diff_density_max 0.218
_refine_diff_density_min -0.255
_refine_ls_abs_structure_details 'Flack (1983), 971 Friedel pairs [Please check]'
_refine_ls_abs_structure_Flack -0.03(10)
_refine_ls_extinction_method none
_refine_ls_goodness_of_fit_ref 1.063
_refine_ls_hydrogen_treatment constr
_refine_ls_matrix_type full
_refine_ls_number_parameters 145
_refine_ls_number_reflns 2367
_refine_ls_number_restraints 0
_refine_ls_restrained_S_all 1.063
_refine_ls_R_factor_all 0.0438
_refine_ls_R_factor_gt 0.0353
_refine_ls_shift/su_max <0.001
_refine_ls_shift/su_mean 0.000
_refine_ls_structure_factor_coef Fsqd
_refine_ls_weighting_details 'calc w = 1/[\s^2^(Fo^2^)+(0.0289P)^2^+0.1959P] where P = (Fo^2^+2Fc^2^)/3'
_refine_ls_weighting_scheme calc
_refine_ls_wR_factor_gt 0.0773
_refine_ls_wR_factor_ref 0.0828
_reflns_number_gt 2114
_reflns_number_total 2367
_reflns_threshold_expression I>2\s(I)
_cod_data_source_file na6183.cif
_cod_data_source_block I
_cod_database_code 2201535
_cod_database_fobs_code 2201535

loop_
_symmetry_equiv_pos_as_xyz
'x, y, z'
'-x+1/2, -y, z+1/2'
'-x, y+1/2, -z+1/2'
'x+1/2, -y+1/2, -z'

loop_
_atom_site_label
_atom_site_fract_x
_atom_site_fract_y
_atom_site_fract_z
_atom_site_U_iso_or_equiv
_atom_site_adp_type
_atom_site_calc_flag
_atom_site_refinement_flags
_atom_site_occupancy
_atom_site_disorder_assembly
_atom_site_disorder_group
_atom_site_type_symbol
P 0.67867(10) 0.24783(6) 0.17797(4) 0.03157(15) Uani d . 1 . . P
Cl 0.85239(13) 0.26700(7) 0.07228(4) 0.04888(19) Uani d . 1 . . Cl
O1 0.4731(3) 0.34694(16) 0.16174(10) 0.0324(4) Uani d . 1 . . O
O2 0.8378(3) 0.34102(15) 0.23247(9) 0.0319(4) Uani d . 1 . . O
O3 1.0008(3) 0.52884(17) 0.26724(9) 0.0378(4) Uani d . 1 . . O
C1 0.7046(4) 0.6836(2) 0.17491(13) 0.0249(5) Uani d . 1 . . C
H1 0.8309 0.7280 0.1959 0.030 Uiso calc R 1 . . H
C2 0.6850(4) 0.5482(2) 0.18433(12) 0.0243(4) Uani d . 1 . . C
C3 0.4976(4) 0.4830(2) 0.15187(12) 0.0260(5) Uani d . 1 . . C
C4 0.3362(4) 0.5502(2) 0.11288(12) 0.0257(4) Uani d . 1 . . C
H4 0.2128 0.5036 0.0914 0.031 Uiso calc R 1 . . H
C5 0.1849(4) 0.7650(2) 0.06539(12) 0.0275(4) Uani d . 1 . . C
H5 0.0574 0.7216 0.0446 0.033 Uiso calc R 1 . . H
C6 0.2063(4) 0.8993(2) 0.05764(13) 0.0335(5) Uani d . 1 . . C
H6 0.0930 0.9486 0.0318 0.040 Uiso calc R 1 . . H
C7 0.3940(5) 0.9654(2) 0.08749(13) 0.0349(6) Uani d . 1 . . C
H7 0.4065 1.0589 0.0816 0.042 Uiso calc R 1 . . H
C8 0.5586(4) 0.8968(2) 0.12493(13) 0.0307(5) Uani d . 1 . . C
H8 0.6854 0.9425 0.1445 0.037 Uiso calc R 1 . . H
C9 0.5411(4) 0.7575(2) 0.13470(11) 0.0242(4) Uani d . 1 . . C
C10 0.3511(4) 0.6898(2) 0.10407(12) 0.0243(4) Uani d . 1 . . C
C11 0.8551(4) 0.4777(2) 0.23058(12) 0.0283(5) Uani d . 1 . . C

loop_
_atom_site_aniso_label
_atom_site_aniso_U_11
_atom_site_aniso_U_22
_atom_site_aniso_U_33
_atom_site_aniso_U_12
_atom_site_aniso_U_13
_atom_site_aniso_U_23
P 0.0306(3) 0.0249(3) 0.0392(3) -0.0022(3) -0.0020(3) 0.0030(3)
Cl 0.0529(4) 0.0518(4) 0.0419(3) -0.0004(4) 0.0091(3) -0.0059(3)
O1 0.0262(9) 0.0256(8) 0.0453(9) -0.0053(7) -0.0047(8) 0.0056(7)
O2 0.0326(9) 0.0279(7) 0.0353(8) 0.0032(8) -0.0060(8) 0.0047(6)
O3 0.0299(9) 0.0377(9) 0.0457(10) -0.0024(9) -0.0137(9) 0.0064(8)
C1 0.0220(11) 0.0279(10) 0.0249(10) -0.0029(9) -0.0010(10) -0.0024(8)
C2 0.0184(10) 0.0288(10) 0.0257(10) 0.0021(9) -0.0002(9) 0.0013(8)
C3 0.0259(12) 0.0235(10) 0.0284(10) -0.0024(10) 0.0021(9) 0.0023(8)
C4 0.0180(10) 0.0317(11) 0.0273(10) -0.0045(10) 0.0012(9) -0.0016(8)
C5 0.0212(10) 0.0363(11) 0.0249(9) 0.0005(11) -0.0033(9) -0.0025(9)
C6 0.0329(13) 0.0341(12) 0.0334(11) 0.0077(12) -0.0091(10) -0.0009(10)
C7 0.0412(15) 0.0261(11) 0.0375(12) 0.0009(11) -0.0076(11) 0.0009(10)
C8 0.0323(12) 0.0286(12) 0.0313(11) -0.0030(11) -0.0070(10) -0.0024(9)
C9 0.0233(10) 0.0261(10) 0.0231(9) 0.0013(10) -0.0006(8) -0.0002(9)
C10 0.0210(11) 0.0289(10) 0.0231(9) -0.0008(10) 0.0020(10) -0.0009(8)
C11 0.0254(12) 0.0300(11) 0.0293(10) -0.0012(11) 0.0006(10) 0.0031(9)

loop_
_atom_type_symbol
_atom_type_description
_atom_type_scat_dispersion_real
_atom_type_scat_dispersion_imag
_atom_type_scat_source
C C 0.0033 0.0016 'International Tables Vol C Tables 4.2.6.8 and 6.1.1.4'
H H 0.0000 0.0000 'International Tables Vol C Tables 4.2.6.8 and 6.1.1.4'
O O 0.0106 0.0060 'International Tables Vol C Tables 4.2.6.8 and 6.1.1.4'
P P 0.1023 0.0942 'International Tables Vol C Tables 4.2.6.8 and 6.1.1.4'
Cl Cl 0.1484 0.1585 'International Tables Vol C Tables 4.2.6.8 and 6.1.1.4'

loop_
_geom_angle_atom_site_label_1
_geom_angle_atom_site_label_2
_geom_angle_atom_site_label_3
_geom_angle
_geom_angle_publ_flag
O1 P O2 100.95(9) y
O1 P Cl 100.21(7) y
O2 P Cl 98.33(7) y
C3 O1 P 123.43(16) y
C11 O2 P 127.24(15) y
C2 C1 C9 121.3(2) ?
C2 C1 H1 119.4 ?
C9 C1 H1 119.4 ?
C1 C2 C3 118.8(2) ?
C1 C2 C11 118.7(2) ?
C3 C2 C11 122.49(19) ?
C4 C3 O1 118.4(2) ?
C4 C3 C2 121.9(2) ?
O1 C3 C2 119.7(2) ?
C3 C4 C10 120.1(2) ?
C3 C4 H4 119.9 ?
C10 C4 H4 119.9 ?
C6 C5 C10 120.6(2) ?
C6 C5 H5 119.7 ?
C10 C5 H5 119.7 ?
C5 C6 C7 120.7(2) ?
C5 C6 H6 119.7 ?
C7 C6 H6 119.7 ?
C8 C7 C6 120.7(2) ?
C8 C7 H7 119.6 ?
C6 C7 H7 119.6 ?
C7 C8 C9 120.2(2) ?
C7 C8 H8 119.9 ?
C9 C8 H8 119.9 ?
C1 C9 C8 121.9(2) ?
C1 C9 C10 118.8(2) ?
C8 C9 C10 119.30(19) ?
C5 C10 C4 122.4(2) ?
C5 C10 C9 118.57(19) ?
C4 C10 C9 119.0(2) ?
O3 C11 O2 118.3(2) ?
O3 C11 C2 125.5(2) ?
O2 C11 C2 116.1(2) ?

loop_
_geom_bond_atom_site_label_1
_geom_bond_atom_site_label_2
_geom_bond_site_symmetry_2
_geom_bond_distance
_geom_bond_publ_flag
P O1 . 1.6110(18) y
P O2 . 1.6290(18) y
P Cl . 2.0890(9) y
O1 C3 . 1.388(3) ?
O2 C11 . 1.381(3) ?
O3 C11 . 1.191(3) ?
C1 C2 . 1.379(3) ?
C1 C9 . 1.410(3) ?
C1 H1 . 0.9500 ?
C2 C3 . 1.414(3) ?
C2 C11 . 1.472(3) ?
C3 C4 . 1.356(3) ?
C4 C10 . 1.417(3) ?
C4 H4 . 0.9500 ?
C5 C6 . 1.365(3) ?
C5 C10 . 1.415(3) ?
C5 H5 . 0.9500 ?
C6 C7 . 1.404(4) ?
C6 H6 . 0.9500 ?
C7 C8 . 1.364(3) ?
C7 H7 . 0.9500 ?
C8 C9 . 1.416(3) ?
C8 H8 . 0.9500 ?
C9 C10 . 1.428(3) ?

loop_
_geom_hbond_atom_site_label_D
_geom_hbond_atom_site_label_H
_geom_hbond_atom_site_label_A
_geom_hbond_site_symmetry_A
_geom_hbond_distance_DH
_geom_hbond_distance_HA
_geom_hbond_distance_DA
_geom_hbond_angle_DHA
C1 H1 O2 3_755 0.95 2.60 3.542(3) 174
C8 H8 O3 3_755 0.95 2.56 3.484(3) 164

loop_
_geom_torsion_atom_site_label_1
_geom_torsion_atom_site_label_2
_geom_torsion_atom_site_label_3
_geom_torsion_atom_site_label_4
_geom_torsion
O2 P O1 C3 35.57(18)
Cl P O1 C3 -65.07(17)
O1 P O2 C11 -29.7(2)
Cl P O2 C11 72.5(2)
C9 C1 C2 C3 0.8(3)
C9 C1 C2 C11 -176.72(19)
P O1 C3 C4 157.61(16)
P O1 C3 C2 -24.2(3)
C1 C2 C3 C4 -0.9(3)
C11 C2 C3 C4 176.5(2)
C1 C2 C3 O1 -179.0(2)
C11 C2 C3 O1 -1.6(3)
O1 C3 C4 C10 177.7(2)
C2 C3 C4 C10 -0.4(3)
C10 C5 C6 C7 0.4(4)
C5 C6 C7 C8 -0.1(4)
C6 C7 C8 C9 -0.5(3)
C2 C1 C9 C8 179.7(2)
C2 C1 C9 C10 0.6(3)
C7 C8 C9 C1 -178.2(2)
C7 C8 C9 C10 0.8(3)
C6 C5 C10 C4 -179.5(2)
C6 C5 C10 C9 0.0(3)
C3 C4 C10 C5 -178.6(2)
C3 C4 C10 C9 1.9(3)
C1 C9 C10 C5 178.53(19)
C8 C9 C10 C5 -0.5(3)
C1 C9 C10 C4 -2.0(3)
C8 C9 C10 C4 179.0(2)
P O2 C11 O3 -170.25(17)
P O2 C11 C2 11.4(3)
C1 C2 C11 O3 7.1(4)
C3 C2 C11 O3 -170.3(2)
C1 C2 C11 O2 -174.6(2)
C3 C2 C11 O2 7.9(3)

loop_
_cod_related_entry_id
_cod_related_entry_database
_cod_related_entry_code
1 ChemSpider 13273493
